data_4114549
loop_
_publ_author_name
'Clifton Kwang-Fu Shen'
'Hieu M. Duong'
'Gursel Sonmez'
'Fred Wudl'

_publ_section_title
;
 Novel Reversible Ionic-to-Covalent Transition in a Highly Conducting TTF
 Derivative
;
_journal_name_full 'Journal of the American Chemical Society'
_journal_page_first 16206
_journal_page_last 16207
_journal_paper_doi 10.1021/ja037621n
_journal_volume 125
_journal_year 2003
_chemical_formula_moiety 'C12 H4 Cl4 O2 S4, C2 H3 N'
_chemical_formula_sum 'C14 H7 Cl4 N O2 S4'
_chemical_formula_weight 491.25
_chemical_name_systematic
; 
 ? 
;
_space_group_IT_number 2
_symmetry_cell_setting triclinic
_symmetry_space_group_name_Hall '-P 1'
_symmetry_space_group_name_H-M 'P -1'
_atom_sites_solution_hydrogens geom
_atom_sites_solution_primary direct
_atom_sites_solution_secondary difmap
_audit_creation_method SHELXL-97
_cell_angle_alpha 79.635(1)
_cell_angle_beta 76.811(1)
_cell_angle_gamma 89.147(1)
_cell_formula_units_Z 4
_cell_length_a 11.515(1)
_cell_length_b 12.746(1)
_cell_length_c 13.022(1)
_cell_measurement_reflns_used 5590
_cell_measurement_temperature 100(2)
_cell_measurement_theta_max 28.23
_cell_measurement_theta_min 2.14
_cell_volume 1829.8(3)
_computing_cell_refinement 'Bruker SMART'
_computing_data_collection 'Bruker SMART'
_computing_data_reduction 'Bruker SAINT'
_computing_molecular_graphics 'Bruker SHELXTL'
_computing_publication_material 'Bruker SHELXTL'
_computing_structure_refinement 'SHELXL-97 (Sheldrick, 1997)'
_computing_structure_solution 'SHELXS-97 (Sheldrick, 1990)'
_diffrn_ambient_temperature 100(2)
_diffrn_measured_fraction_theta_full 0.945
_diffrn_measured_fraction_theta_max 0.945
_diffrn_measurement_device_type 'CCD area detector'
_diffrn_measurement_method 'phi and omega scan'
_diffrn_radiation_monochromator graphite
_diffrn_radiation_source 'fine-focus sealed tube'
_diffrn_radiation_type MoK\a
_diffrn_radiation_wavelength 0.71073
_diffrn_reflns_av_R_equivalents 0.0172
_diffrn_reflns_av_sigmaI/netI 0.0245
_diffrn_reflns_limit_h_max 15
_diffrn_reflns_limit_h_min -15
_diffrn_reflns_limit_k_max 16
_diffrn_reflns_limit_k_min -16
_diffrn_reflns_limit_l_max 17
_diffrn_reflns_limit_l_min -17
_diffrn_reflns_number 16524
_diffrn_reflns_theta_full 28.29
_diffrn_reflns_theta_max 28.29
_diffrn_reflns_theta_min 1.62
_diffrn_standards_decay_% 0
_exptl_absorpt_coefficient_mu 1.113
_exptl_absorpt_correction_T_max 0.8081
_exptl_absorpt_correction_T_min 0.6645
_exptl_absorpt_correction_type multi-scan
_exptl_absorpt_process_details 'Sadabs (Bruker)'
_exptl_crystal_colour colorless
_exptl_crystal_density_diffrn 1.783
_exptl_crystal_description irregular
_exptl_crystal_F_000 984
_exptl_crystal_size_max 0.40
_exptl_crystal_size_mid 0.30
_exptl_crystal_size_min 0.20
_refine_diff_density_max 0.437
_refine_diff_density_min -0.245
_refine_diff_density_rms 0.057
_refine_ls_extinction_method none
_refine_ls_goodness_of_fit_ref 1.032
_refine_ls_hydrogen_treatment mixed
_refine_ls_matrix_type full
_refine_ls_number_parameters 453
_refine_ls_number_reflns 8584
_refine_ls_number_restraints 0
_refine_ls_restrained_S_all 1.032
_refine_ls_R_factor_all 0.0268
_refine_ls_R_factor_gt 0.0225
_refine_ls_shift/su_max 0.001
_refine_ls_shift/su_mean 0.000
_refine_ls_structure_factor_coef Fsqd
_refine_ls_weighting_details 'calc w=1/[\s^2^(Fo^2^)+(0.0287P)^2^+0.6740P] where P=(Fo^2^+2Fc^2^)/3'
_refine_ls_weighting_scheme calc
_refine_ls_wR_factor_gt 0.0567
_refine_ls_wR_factor_ref 0.0586
_reflns_number_gt 7670
_reflns_number_total 8584
_reflns_threshold_expression >2sigma(I)
_cod_data_source_file ja037621nsi20030729_070345.cif
_cod_data_source_block yr303sm
_cod_database_code 4114549

loop_
_symmetry_equiv_pos_as_xyz
'x, y, z'
'-x, -y, -z'

loop_
_atom_site_label
_atom_site_type_symbol
_atom_site_fract_x
_atom_site_fract_y
_atom_site_fract_z
_atom_site_U_iso_or_equiv
_atom_site_adp_type
_atom_site_occupancy
_atom_site_symmetry_multiplicity
_atom_site_calc_flag
_atom_site_refinement_flags
Cl1 Cl 0.57859(3) 0.85197(3) 0.38870(3) 0.02262(8) Uani 1 1 d .
Cl2 Cl 0.67438(3) 0.65728(3) 0.27901(3) 0.02693(9) Uani 1 1 d .
Cl3 Cl 0.51423(3) 0.45005(3) 0.32710(3) 0.02234(8) Uani 1 1 d .
Cl4 Cl 0.24987(3) 0.45077(3) 0.45515(3) 0.02170(8) Uani 1 1 d .
S1 S 0.14595(3) 0.87611(3) 0.41146(3) 0.01464(7) Uani 1 1 d .
S2 S 0.17678(3) 0.94476(3) 0.60856(3) 0.01718(7) Uani 1 1 d .
S3 S 0.20548(3) 0.69695(3) 0.71612(3) 0.01858(8) Uani 1 1 d .
S4 S -0.01335(3) 0.72917(3) 0.63149(3) 0.01713(7) Uani 1 1 d .
O1 O 0.17899(8) 0.65073(8) 0.52797(8) 0.01514(19) Uani 1 1 d .
O2 O 0.33218(8) 0.82845(8) 0.50483(8) 0.0153(2) Uani 1 1 d .
C1 C 0.48893(12) 0.74101(12) 0.40296(11) 0.0166(3) Uani 1 1 d .
C2 C 0.53226(12) 0.65296(12) 0.35803(11) 0.0179(3) Uani 1 1 d .
C3 C 0.45875(13) 0.56245(12) 0.37533(11) 0.0169(3) Uani 1 1 d .
C4 C 0.34098(12) 0.56178(11) 0.43343(11) 0.0153(3) Uani 1 1 d .
C5 C 0.29692(12) 0.65184(11) 0.47474(11) 0.0140(3) Uani 1 1 d .
C6 C 0.37103(12) 0.74050(11) 0.46063(11) 0.0139(3) Uani 1 1 d .
C7 C 0.20338(12) 0.83899(11) 0.53133(11) 0.0132(3) Uani 1 1 d .
C8 C 0.15181(13) 1.01322(11) 0.41091(12) 0.0193(3) Uani 1 1 d .
H8 H 0.1456 1.0638 0.3494 0.023 Uiso 1 1 calc R
C9 C 0.16529(13) 1.04387(12) 0.49965(12) 0.0201(3) Uani 1 1 d .
H9 H 0.1686 1.1173 0.5039 0.024 Uiso 1 1 calc R
C10 C 0.14762(12) 0.73062(11) 0.59551(11) 0.0135(3) Uani 1 1 d .
C11 C 0.07252(14) 0.63545(12) 0.79583(12) 0.0210(3) Uani 1 1 d .
H11 H 0.0704 0.5929 0.8641 0.025 Uiso 1 1 calc R
C12 C -0.02504(14) 0.64992(12) 0.75818(12) 0.0213(3) Uani 1 1 d .
H12 H -0.0994 0.6182 0.7988 0.026 Uiso 1 1 calc R
Cl5 Cl 0.21968(3) 1.03366(3) -0.15773(3) 0.01746(7) Uani 1 1 d .
Cl6 Cl -0.04855(3) 1.01928(3) -0.16637(3) 0.02004(8) Uani 1 1 d .
Cl7 Cl -0.19879(3) 0.81021(3) -0.05593(3) 0.02256(8) Uani 1 1 d .
Cl8 Cl -0.08349(3) 0.62554(3) 0.07892(3) 0.02038(8) Uani 1 1 d .
S5 S 0.28011(3) 0.80500(3) 0.18014(3) 0.01563(7) Uani 1 1 d .
S6 S 0.50096(3) 0.78624(3) 0.01789(3) 0.01780(7) Uani 1 1 d .
S7 S 0.33179(3) 0.55775(3) 0.14808(3) 0.01603(7) Uani 1 1 d .
S8 S 0.34993(3) 0.62393(3) -0.08450(3) 0.01420(7) Uani 1 1 d .
O3 O 0.30346(8) 0.84649(8) -0.03571(8) 0.01368(19) Uani 1 1 d .
O4 O 0.16443(8) 0.66215(8) 0.07296(8) 0.01405(19) Uani 1 1 d .
C13 C 0.13422(12) 0.92167(11) -0.09406(10) 0.0133(3) Uani 1 1 d .
C14 C 0.01467(12) 0.91436(11) -0.09833(11) 0.0148(3) Uani 1 1 d .
C15 C -0.05364(12) 0.82296(11) -0.04511(11) 0.0154(3) Uani 1 1 d .
C16 C -0.00260(12) 0.74003(11) 0.01273(11) 0.0141(3) Uani 1 1 d .
C17 C 0.11703(12) 0.74673(11) 0.01594(11) 0.0127(3) Uani 1 1 d .
C18 C 0.18508(11) 0.83763(11) -0.03698(10) 0.0120(2) Uani 1 1 d .
C19 C 0.34059(12) 0.77209(11) 0.04819(11) 0.0132(3) Uani 1 1 d .
C20 C 0.40196(14) 0.88782(13) 0.17454(13) 0.0235(3) Uani 1 1 d .
H20 H 0.3973 0.9370 0.2221 0.028 Uiso 1 1 calc R
C21 C 0.50120(14) 0.87939(13) 0.10135(13) 0.0239(3) Uani 1 1 d .
H21 H 0.5701 0.9225 0.0945 0.029 Uiso 1 1 calc R
C22 C 0.29386(11) 0.66001(11) 0.04670(10) 0.0125(2) Uani 1 1 d .
C23 C 0.34503(12) 0.45763(11) 0.07022(12) 0.0173(3) Uani 1 1 d .
H23 H 0.3463 0.3845 0.1019 0.021 Uiso 1 1 calc R
C24 C 0.35330(12) 0.48697(11) -0.03441(12) 0.0170(3) Uani 1 1 d .
H24 H 0.3607 0.4359 -0.0802 0.020 Uiso 1 1 calc R
N1S N 0.90240(14) 0.77322(12) 0.34150(14) 0.0374(4) Uani 1 1 d .
C1S C 1.01405(16) 0.59487(15) 0.34293(14) 0.0320(4) Uani 1 1 d .
H1S1 H 1.0482 0.5805 0.4063 0.048 Uiso 1 1 calc R
H1S2 H 1.0781 0.5999 0.2780 0.048 Uiso 1 1 calc R
H1S3 H 0.9579 0.5368 0.3458 0.048 Uiso 1 1 calc R
C2S C 0.95158(15) 0.69497(13) 0.34110(13) 0.0254(3) Uani 1 1 d .
N2S N 0.30664(14) 0.25352(12) 0.27596(12) 0.0335(3) Uani 1 1 d .
C3S C 0.38494(15) 0.20236(13) 0.29166(13) 0.0262(3) Uani 1 1 d .
C4S C 0.48429(17) 0.13548(16) 0.31150(16) 0.0369(4) Uani 1 1 d .
H4S1 H 0.4534 0.0692 0.3606 0.055 Uiso 1 1 calc R
H4S2 H 0.5359 0.1736 0.3437 0.055 Uiso 1 1 calc R
H4S3 H 0.5304 0.1187 0.2436 0.055 Uiso 1 1 calc R

loop_
_atom_site_aniso_label
_atom_site_aniso_U_11
_atom_site_aniso_U_22
_atom_site_aniso_U_33
_atom_site_aniso_U_23
_atom_site_aniso_U_13
_atom_site_aniso_U_12
Cl1 0.01421(16) 0.02798(19) 0.02429(18) -0.00542(14) -0.00071(13) -0.00515(13)
Cl2 0.01246(16) 0.0416(2) 0.02586(19) -0.01273(16) 0.00252(14) 0.00234(15)
Cl3 0.02399(18) 0.02376(18) 0.01899(17) -0.00696(14) -0.00261(14) 0.01139(14)
Cl4 0.02308(18) 0.01484(16) 0.02425(18) -0.00445(13) 0.00126(14) 0.00013(13)
S1 0.01604(16) 0.01612(16) 0.01233(15) -0.00290(12) -0.00421(12) 0.00083(12)
S2 0.01904(17) 0.01850(17) 0.01542(16) -0.00790(13) -0.00314(13) 0.00139(13)
S3 0.02012(17) 0.02215(18) 0.01293(16) -0.00112(13) -0.00451(13) 0.00432(14)
S4 0.01179(15) 0.01733(17) 0.01969(17) -0.00223(13) 0.00074(13) 0.00131(13)
O1 0.0125(5) 0.0156(5) 0.0164(5) -0.0058(4) 0.0010(4) 0.0006(4)
O2 0.0112(5) 0.0176(5) 0.0177(5) -0.0057(4) -0.0024(4) 0.0009(4)
C1 0.0132(6) 0.0220(7) 0.0141(6) -0.0018(5) -0.0032(5) -0.0011(5)
C2 0.0104(6) 0.0283(8) 0.0137(6) -0.0036(6) -0.0008(5) 0.0043(5)
C3 0.0175(7) 0.0212(7) 0.0124(6) -0.0047(5) -0.0038(5) 0.0076(5)
C4 0.0169(7) 0.0163(7) 0.0120(6) -0.0015(5) -0.0028(5) 0.0016(5)
C5 0.0115(6) 0.0174(7) 0.0119(6) -0.0016(5) -0.0010(5) 0.0024(5)
C6 0.0134(6) 0.0172(7) 0.0116(6) -0.0031(5) -0.0033(5) 0.0028(5)
C7 0.0117(6) 0.0154(6) 0.0128(6) -0.0040(5) -0.0023(5) 0.0007(5)
C8 0.0185(7) 0.0145(7) 0.0230(7) 0.0005(5) -0.0042(6) 0.0007(5)
C9 0.0191(7) 0.0150(7) 0.0261(8) -0.0044(6) -0.0048(6) 0.0023(5)
C10 0.0130(6) 0.0150(6) 0.0123(6) -0.0030(5) -0.0021(5) 0.0024(5)
C11 0.0303(8) 0.0149(7) 0.0140(7) -0.0013(5) 0.0019(6) 0.0008(6)
C12 0.0239(8) 0.0165(7) 0.0174(7) -0.0024(5) 0.0070(6) -0.0024(6)
Cl5 0.02059(17) 0.01429(15) 0.01742(16) -0.00037(12) -0.00597(13) -0.00215(12)
Cl6 0.02300(17) 0.02004(17) 0.02063(17) -0.00552(13) -0.01138(14) 0.00951(13)
Cl7 0.01143(15) 0.02814(19) 0.0321(2) -0.01105(15) -0.00900(14) 0.00365(13)
Cl8 0.01259(15) 0.01965(17) 0.02631(18) -0.00246(13) -0.00026(13) -0.00392(12)
S5 0.01547(16) 0.01884(17) 0.01384(16) -0.00604(13) -0.00367(13) 0.00288(13)
S6 0.00929(15) 0.02300(18) 0.02219(18) -0.00659(14) -0.00392(13) 0.00105(13)
S7 0.01678(16) 0.01825(17) 0.01263(16) -0.00086(12) -0.00428(13) 0.00464(13)
S8 0.01491(16) 0.01628(16) 0.01143(15) -0.00325(12) -0.00262(12) 0.00209(12)
O3 0.0096(4) 0.0164(5) 0.0146(5) -0.0005(4) -0.0036(4) -0.0001(4)
O4 0.0087(4) 0.0154(5) 0.0160(5) 0.0002(4) -0.0010(4) 0.0016(4)
C13 0.0152(6) 0.0139(6) 0.0112(6) -0.0037(5) -0.0023(5) -0.0004(5)
C14 0.0174(7) 0.0159(7) 0.0134(6) -0.0051(5) -0.0069(5) 0.0061(5)
C15 0.0098(6) 0.0212(7) 0.0179(7) -0.0088(5) -0.0046(5) 0.0030(5)
C16 0.0112(6) 0.0151(6) 0.0159(6) -0.0053(5) -0.0004(5) -0.0012(5)
C17 0.0114(6) 0.0144(6) 0.0126(6) -0.0039(5) -0.0023(5) 0.0026(5)
C18 0.0095(6) 0.0158(6) 0.0115(6) -0.0050(5) -0.0022(5) 0.0016(5)
C19 0.0107(6) 0.0165(6) 0.0127(6) -0.0031(5) -0.0029(5) 0.0018(5)
C20 0.0246(8) 0.0257(8) 0.0251(8) -0.0110(6) -0.0111(6) -0.0008(6)
C21 0.0197(7) 0.0270(8) 0.0293(8) -0.0098(6) -0.0103(6) -0.0039(6)
C22 0.0096(6) 0.0157(6) 0.0117(6) -0.0022(5) -0.0018(5) 0.0016(5)
C23 0.0148(7) 0.0140(6) 0.0224(7) -0.0023(5) -0.0036(6) 0.0020(5)
C24 0.0140(6) 0.0156(7) 0.0219(7) -0.0054(5) -0.0038(5) 0.0015(5)
N1S 0.0386(9) 0.0286(8) 0.0487(10) -0.0060(7) -0.0180(8) -0.0053(7)
C1S 0.0319(9) 0.0340(9) 0.0269(9) -0.0062(7) 0.0002(7) 0.0015(7)
C2S 0.0243(8) 0.0280(9) 0.0241(8) -0.0035(6) -0.0064(6) -0.0091(7)
N2S 0.0351(8) 0.0314(8) 0.0301(8) 0.0041(6) -0.0069(7) -0.0064(7)
C3S 0.0311(9) 0.0257(8) 0.0206(8) -0.0003(6) -0.0059(7) -0.0105(7)
C4S 0.0361(10) 0.0410(11) 0.0363(10) -0.0074(8) -0.0133(8) 0.0024(8)

loop_
_atom_type_symbol
_atom_type_description
_atom_type_scat_dispersion_real
_atom_type_scat_dispersion_imag
_atom_type_scat_source
C C 0.0033 0.0016 'International Tables Vol C Tables 4.2.6.8 and 6.1.1.4'
H H 0.0000 0.0000 'International Tables Vol C Tables 4.2.6.8 and 6.1.1.4'
O O 0.0106 0.0060 'International Tables Vol C Tables 4.2.6.8 and 6.1.1.4'
S S 0.1246 0.1234 'International Tables Vol C Tables 4.2.6.8 and 6.1.1.4'
Cl Cl 0.1484 0.1585 'International Tables Vol C Tables 4.2.6.8 and 6.1.1.4'
N N 0.0061 0.0033 'International Tables Vol C Tables 4.2.6.8 and 6.1.1.4'

loop_
_geom_angle_atom_site_label_1
_geom_angle_atom_site_label_2
_geom_angle_atom_site_label_3
_geom_angle
C8 S1 C7 94.74(7)
C9 S2 C7 94.76(7)
C11 S3 C10 94.61(7)
C12 S4 C10 94.83(7)
C5 O1 C10 115.52(10)
C6 O2 C7 114.89(10)
C2 C1 C6 120.05(13)
C2 C1 Cl1 121.19(11)
C6 C1 Cl1 118.76(11)
C1 C2 C3 119.65(13)
C1 C2 Cl2 120.00(11)
C3 C2 Cl2 120.33(11)
C4 C3 C2 120.22(13)
C4 C3 Cl3 119.71(11)
C2 C3 Cl3 120.05(11)
C3 C4 C5 119.72(13)
C3 C4 Cl4 120.56(11)
C5 C4 Cl4 119.72(11)
O1 C5 C6 121.35(12)
O1 C5 C4 118.57(12)
C6 C5 C4 120.08(12)
O2 C6 C5 121.55(12)
O2 C6 C1 118.24(12)
C5 C6 C1 120.19(13)
O2 C7 C10 107.77(10)
O2 C7 S2 105.37(8)
C10 C7 S2 112.90(9)
O2 C7 S1 111.37(9)
C10 C7 S1 110.09(9)
S2 C7 S1 109.26(7)
C9 C8 S1 117.48(12)
C9 C8 H8 121.3
S1 C8 H8 121.3
C8 C9 S2 117.91(12)
C8 C9 H9 121.0
S2 C9 H9 121.0
O1 C10 C7 108.33(10)
O1 C10 S4 105.66(9)
C7 C10 S4 113.34(9)
O1 C10 S3 110.82(9)
C7 C10 S3 108.86(9)
S4 C10 S3 109.80(7)
C12 C11 S3 117.98(12)
C12 C11 H11 121.0
S3 C11 H11 121.0
C11 C12 S4 118.13(12)
C11 C12 H12 120.9
S4 C12 H12 120.9
C20 S5 C19 93.97(7)
C21 S6 C19 94.22(7)
C23 S7 C22 94.71(7)
C24 S8 C22 94.67(7)
C18 O3 C19 114.81(10)
C17 O4 C22 114.80(10)
C18 C13 C14 119.94(12)
C18 C13 Cl5 119.25(10)
C14 C13 Cl5 120.81(11)
C15 C14 C13 119.91(12)
C15 C14 Cl6 120.28(10)
C13 C14 Cl6 119.79(11)
C16 C15 C14 119.78(12)
C16 C15 Cl7 119.95(11)
C14 C15 Cl7 120.21(11)
C15 C16 C17 120.33(13)
C15 C16 Cl8 121.27(11)
C17 C16 Cl8 118.38(11)
O4 C17 C18 121.64(12)
O4 C17 C16 118.43(12)
C18 C17 C16 119.92(12)
O3 C18 C17 121.32(12)
O3 C18 C13 118.58(12)
C17 C18 C13 120.10(12)
O3 C19 C22 107.96(10)
O3 C19 S6 105.23(8)
C22 C19 S6 114.34(9)
O3 C19 S5 111.71(9)
C22 C19 S5 108.67(9)
S6 C19 S5 108.95(7)
C21 C20 S5 117.49(12)
C21 C20 H20 121.3
S5 C20 H20 121.3
C20 C21 S6 117.79(12)
C20 C21 H21 121.1
S6 C21 H21 121.1
O4 C22 C19 107.30(10)
O4 C22 S7 105.36(8)
C19 C22 S7 113.40(9)
O4 C22 S8 111.14(9)
C19 C22 S8 110.47(9)
S7 C22 S8 109.06(7)
C24 C23 S7 118.02(11)
C24 C23 H23 121.0
S7 C23 H23 121.0
C23 C24 S8 117.24(11)
C23 C24 H24 121.4
S8 C24 H24 121.4
C2S C1S H1S1 109.5
C2S C1S H1S2 109.5
H1S1 C1S H1S2 109.5
C2S C1S H1S3 109.5
H1S1 C1S H1S3 109.5
H1S2 C1S H1S3 109.5
N1S C2S C1S 178.84(18)
N2S C3S C4S 179.15(19)
C3S C4S H4S1 109.5
C3S C4S H4S2 109.5
H4S1 C4S H4S2 109.5
C3S C4S H4S3 109.5
H4S1 C4S H4S3 109.5
H4S2 C4S H4S3 109.5

loop_
_geom_bond_atom_site_label_1
_geom_bond_atom_site_label_2
_geom_bond_distance
Cl1 C1 1.7211(15)
Cl2 C2 1.7188(14)
Cl3 C3 1.7230(14)
Cl4 C4 1.7169(14)
S1 C8 1.7486(15)
S1 C7 1.8149(14)
S2 C9 1.7494(16)
S2 C7 1.8049(14)
S3 C11 1.7476(16)
S3 C10 1.8224(14)
S4 C12 1.7502(15)
S4 C10 1.8048(14)
O1 C5 1.3756(16)
O1 C10 1.4517(16)
O2 C6 1.3740(16)
O2 C7 1.4540(16)
C1 C2 1.392(2)
C1 C6 1.3929(19)
C2 C3 1.395(2)
C3 C4 1.3933(19)
C4 C5 1.3947(19)
C5 C6 1.3862(19)
C7 C10 1.5444(19)
C8 C9 1.326(2)
C8 H8 0.9500
C9 H9 0.9500
C11 C12 1.323(2)
C11 H11 0.9500
C12 H12 0.9500
Cl5 C13 1.7138(14)
Cl6 C14 1.7154(14)
Cl7 C15 1.7216(14)
Cl8 C16 1.7209(14)
S5 C20 1.7487(16)
S5 C19 1.8215(14)
S6 C21 1.7482(16)
S6 C19 1.8029(13)
S7 C23 1.7518(15)
S7 C22 1.8054(14)
S8 C24 1.7534(15)
S8 C22 1.8215(13)
O3 C18 1.3736(15)
O3 C19 1.4506(16)
O4 C17 1.3750(16)
O4 C22 1.4521(15)
C13 C18 1.3916(18)
C13 C14 1.3956(19)
C14 C15 1.394(2)
C15 C16 1.388(2)
C16 C17 1.3921(18)
C17 C18 1.3874(19)
C19 C22 1.5390(19)
C20 C21 1.327(2)
C20 H20 0.9500
C21 H21 0.9500
C23 C24 1.328(2)
C23 H23 0.9500
C24 H24 0.9500
N1S C2S 1.140(2)
C1S C2S 1.454(2)
C1S H1S1 0.9800
C1S H1S2 0.9800
C1S H1S3 0.9800
N2S C3S 1.140(2)
C3S C4S 1.459(3)
C4S H4S1 0.9800
C4S H4S2 0.9800
C4S H4S3 0.9800

loop_
_geom_torsion_atom_site_label_1
_geom_torsion_atom_site_label_2
_geom_torsion_atom_site_label_3
_geom_torsion_atom_site_label_4
_geom_torsion
C6 C1 C2 C3 -3.0(2)
Cl1 C1 C2 C3 177.05(11)
C6 C1 C2 Cl2 175.42(11)
Cl1 C1 C2 Cl2 -4.53(17)
C1 C2 C3 C4 2.7(2)
Cl2 C2 C3 C4 -175.69(11)
C1 C2 C3 Cl3 -176.01(11)
Cl2 C2 C3 Cl3 5.58(17)
C2 C3 C4 C5 -0.3(2)
Cl3 C3 C4 C5 178.42(10)
C2 C3 C4 Cl4 -179.99(11)
Cl3 C3 C4 Cl4 -1.25(17)
C10 O1 C5 C6 -18.54(17)
C10 O1 C5 C4 162.29(12)
C3 C4 C5 O1 177.35(12)
Cl4 C4 C5 O1 -2.98(17)
C3 C4 C5 C6 -1.8(2)
Cl4 C4 C5 C6 177.85(10)
C7 O2 C6 C5 -21.52(17)
C7 O2 C6 C1 160.17(12)
O1 C5 C6 O2 4.1(2)
C4 C5 C6 O2 -176.72(12)
O1 C5 C6 C1 -177.60(12)
C4 C5 C6 C1 1.6(2)
C2 C1 C6 O2 179.20(12)
Cl1 C1 C6 O2 -0.85(17)
C2 C1 C6 C5 0.9(2)
Cl1 C1 C6 C5 -179.18(11)
C6 O2 C7 C10 49.16(14)
C6 O2 C7 S2 169.96(9)
C6 O2 C7 S1 -71.68(12)
C9 S2 C7 O2 97.19(9)
C9 S2 C7 C10 -145.44(10)
C9 S2 C7 S1 -22.57(8)
C8 S1 C7 O2 -93.24(10)
C8 S1 C7 C10 147.28(10)
C8 S1 C7 S2 22.76(8)
C7 S1 C8 C9 -14.80(13)
S1 C8 C9 S2 0.34(17)
C7 S2 C9 C8 14.39(13)
C5 O1 C10 C7 46.53(14)
C5 O1 C10 S4 168.29(9)
C5 O1 C10 S3 -72.83(12)
O2 C7 C10 O1 -61.37(13)
S2 C7 C10 O1 -177.33(8)
S1 C7 C10 O1 60.27(12)
O2 C7 C10 S4 -178.29(8)
S2 C7 C10 S4 65.76(11)
S1 C7 C10 S4 -56.64(11)
O2 C7 C10 S3 59.21(11)
S2 C7 C10 S3 -56.74(11)
S1 C7 C10 S3 -179.14(6)
C12 S4 C10 O1 99.35(9)
C12 S4 C10 C7 -142.18(10)
C12 S4 C10 S3 -20.20(8)
C11 S3 C10 O1 -96.07(10)
C11 S3 C10 C7 144.89(10)
C11 S3 C10 S4 20.28(8)
C10 S3 C11 C12 -13.06(13)
S3 C11 C12 S4 0.15(17)
C10 S4 C12 C11 12.99(13)
C18 C13 C14 C15 0.2(2)
Cl5 C13 C14 C15 -179.38(10)
C18 C13 C14 Cl6 178.60(10)
Cl5 C13 C14 Cl6 -0.96(16)
C13 C14 C15 C16 0.6(2)
Cl6 C14 C15 C16 -177.81(11)
C13 C14 C15 Cl7 -176.46(10)
Cl6 C14 C15 Cl7 5.13(16)
C14 C15 C16 C17 -1.4(2)
Cl7 C15 C16 C17 175.68(10)
C14 C15 C16 Cl8 -179.62(10)
Cl7 C15 C16 Cl8 -2.55(17)
C22 O4 C17 C18 -18.41(17)
C22 O4 C17 C16 162.09(12)
C15 C16 C17 O4 -179.11(12)
Cl8 C16 C17 O4 -0.83(17)
C15 C16 C17 C18 1.4(2)
Cl8 C16 C17 C18 179.67(10)
C19 O3 C18 C17 -17.80(17)
C19 O3 C18 C13 163.07(11)
O4 C17 C18 O3 0.8(2)
C16 C17 C18 O3 -179.72(12)
O4 C17 C18 C13 179.91(12)
C16 C17 C18 C13 -0.6(2)
C14 C13 C18 O3 178.96(12)
Cl5 C13 C18 O3 -1.47(17)
C14 C13 C18 C17 -0.2(2)
Cl5 C13 C18 C17 179.39(10)
C18 O3 C19 C22 48.42(14)
C18 O3 C19 S6 170.92(9)
C18 O3 C19 S5 -71.01(12)
C21 S6 C19 O3 94.13(10)
C21 S6 C19 C22 -147.58(10)
C21 S6 C19 S5 -25.79(9)
C20 S5 C19 O3 -90.09(10)
C20 S5 C19 C22 150.91(10)
C20 S5 C19 S6 25.74(8)
C19 S5 C20 C21 -16.34(14)
S5 C20 C21 S6 -0.19(19)
C19 S6 C21 C20 16.79(15)
C17 O4 C22 C19 48.63(14)
C17 O4 C22 S7 169.76(9)
C17 O4 C22 S8 -72.24(12)
O3 C19 C22 O4 -63.53(12)
S6 C19 C22 O4 179.74(8)
S5 C19 C22 O4 57.80(11)
O3 C19 C22 S7 -179.46(8)
S6 C19 C22 S7 63.82(11)
S5 C19 C22 S7 -58.12(11)
O3 C19 C22 S8 57.77(12)
S6 C19 C22 S8 -58.96(11)
S5 C19 C22 S8 179.10(6)
C23 S7 C22 O4 95.92(9)
C23 S7 C22 C19 -147.02(10)
C23 S7 C22 S8 -23.47(8)
C24 S8 C22 O4 -92.23(10)
C24 S8 C22 C19 148.78(9)
C24 S8 C22 S7 23.51(8)
C22 S7 C23 C24 15.26(12)
S7 C23 C24 S8 -0.08(16)
C22 S8 C24 C23 -15.01(12)
